data_4034590
loop_
_publ_author_name
'Matsumoto, Shota'
'Fuchi, Yasufumi'
'Usui, Kazuteru'
'Hirai, Go'
'Karasawa, Satoru'

_publ_section_title
;
 Development of Turn-On Probes for Acids Triggered by Aromaticity
 Enhancement Using Tricyclic Amidine Derivatives.
;
_journal_issue 11
_journal_name_full 'The Journal of organic chemistry'
_journal_page_first 6612
_journal_page_last 6622
_journal_paper_doi 10.1021/acs.joc.9b00023
_journal_volume 84
_journal_year 2019
_chemical_formula_moiety 'C12 H7 F6 N3'
_chemical_formula_sum 'C12 H7 F6 N3'
_chemical_formula_weight 307.20
_space_group_IT_number 4
_space_group_name_Hall 'P 2yb'
_space_group_name_H-M_alt 'P 1 21 1'
_symmetry_cell_setting monoclinic
_symmetry_Int_Tables_number 4
_symmetry_space_group_name_Hall 'P 2yb'
_symmetry_space_group_name_H-M 'P 1 21 1'
_atom_sites_solution_hydrogens geom
_atom_sites_solution_primary direct
_atom_sites_solution_secondary difmap
_cell_angle_alpha 90.0000
_cell_angle_beta 92.543(7)
_cell_angle_gamma 90.0000
_cell_formula_units_Z 2
_cell_length_a 4.5879(3)
_cell_length_b 10.6241(5)
_cell_length_c 11.9829(6)
_cell_measurement_reflns_used 4949
_cell_measurement_temperature 93
_cell_measurement_theta_max 68.05
_cell_measurement_theta_min 3.69
_cell_volume 583.50(6)
_computing_cell_refinement 'RAPID AUTO'
_computing_data_collection 'RAPID AUTO (Rigaku, ????)'
_computing_data_reduction 'RAPID AUTO'
_computing_molecular_graphics 'CrystalStructure 4.0'
_computing_publication_material 'CrystalStructure 4.0 (Rigaku, 2010)'
_computing_structure_refinement 'SHELXL97 (Sheldrick, 2008)'
_computing_structure_solution SIR97
_diffrn_ambient_temperature 93
_diffrn_detector_area_resol_mean 10.000
_diffrn_measured_fraction_theta_full 0.999
_diffrn_measured_fraction_theta_max 0.999
_diffrn_measurement_device_type 'Rigaku R-AXIS RAPID'
_diffrn_measurement_method \w
_diffrn_radiation_type 'Cu K\a'
_diffrn_radiation_wavelength 1.54187
_diffrn_reflns_av_R_equivalents 0.0724
_diffrn_reflns_limit_h_max 5
_diffrn_reflns_limit_h_min -5
_diffrn_reflns_limit_k_max 12
_diffrn_reflns_limit_k_min -12
_diffrn_reflns_limit_l_max 14
_diffrn_reflns_limit_l_min -14
_diffrn_reflns_number 6611
_diffrn_reflns_theta_full 68.05
_diffrn_reflns_theta_max 68.05
_diffrn_standards_number 0
_exptl_absorpt_coefficient_mu 1.574
_exptl_absorpt_correction_type none
_exptl_crystal_colour yellow
_exptl_crystal_density_diffrn 1.748
_exptl_crystal_density_method 'not measured'
_exptl_crystal_description platelet
_exptl_crystal_F_000 308.00
_exptl_crystal_size_max 0.300
_exptl_crystal_size_mid 0.200
_exptl_crystal_size_min 0.100
_refine_diff_density_max 0.210
_refine_diff_density_min -0.240
_refine_ls_abs_structure_details 'Flack, H. D. (1983), Acta Cryst. A39, 876-881.  879 Friedel Pairs'
_refine_ls_abs_structure_Flack 0.0(2)
_refine_ls_extinction_method none
_refine_ls_goodness_of_fit_ref 1.013
_refine_ls_hydrogen_treatment constr
_refine_ls_number_parameters 190
_refine_ls_number_reflns 2008
_refine_ls_number_restraints 1
_refine_ls_R_factor_gt 0.0441
_refine_ls_shift/su_max 0.001
_refine_ls_structure_factor_coef Fsqd
_refine_ls_weighting_details 'w = 1/[\s^2^(Fo^2^)+(0.0529P)^2^+0.0000P] where P=(Fo^2^+2Fc^2^)/3'
_refine_ls_weighting_scheme calc
_refine_ls_wR_factor_ref 0.1066
_reflns_number_gt 1761
_reflns_number_total 2008
_reflns_threshold_expression F^2^>2.0\s(F^2^)
_cod_data_source_file jo9b00023_si_003.cif
_cod_data_source_block DHI_polymer
_cod_original_cell_volume 583.49(5)
_cod_database_code 4034590

loop_
_symmetry_equiv_pos_site_id
_symmetry_equiv_pos_as_xyz
1 +X,+Y,+Z
2 -X,1/2+Y,-Z

loop_
_atom_site_label
_atom_site_type_symbol
_atom_site_fract_x
_atom_site_fract_y
_atom_site_fract_z
_atom_site_U_iso_or_equiv
_atom_site_adp_type
_atom_site_occupancy
_atom_site_symmetry_multiplicity
_atom_site_calc_flag
_atom_site_refinement_flags
F1 F 0.4496(4) -0.06618(19) 0.39139(15) 0.0327(5) Uani 1.0 2 d .
F2 F 0.8104(4) -0.07231(19) 0.28355(15) 0.0314(5) Uani 1.0 2 d .
F3 F 0.1434(4) 0.2613(3) -0.07633(13) 0.0392(6) Uani 1.0 2 d .
F4 F -0.2004(4) 0.3271(2) 0.02295(15) 0.0365(6) Uani 1.0 2 d .
F5 F 0.3893(4) -0.14165(18) 0.22578(14) 0.0320(5) Uani 1.0 2 d .
F22 F -0.1711(6) 0.1311(2) -0.01655(19) 0.0508(7) Uani 1.0 2 d .
N7 N 0.5913(6) 0.4108(3) 0.2925(2) 0.0250(7) Uani 1.0 2 d .
N8 N 0.9077(7) 0.5229(3) 0.4043(3) 0.0296(7) Uani 1.0 2 d .
N9 N 0.2839(6) 0.3176(3) 0.1611(2) 0.0238(7) Uani 1.0 2 d .
C6 C 0.7787(8) 0.1864(3) 0.3870(3) 0.0235(8) Uani 1.0 2 d .
C10 C 0.4766(7) 0.3036(3) 0.2477(3) 0.0223(7) Uani 1.0 2 d .
C11 C 0.5201(8) -0.0495(4) 0.2857(3) 0.0257(8) Uani 1.0 2 d .
C12 C 0.1801(7) 0.2113(3) 0.1148(3) 0.0237(8) Uani 1.0 2 d .
C13 C 0.5679(8) 0.1854(4) 0.2937(3) 0.0212(7) Uani 1.0 2 d .
C14 C 0.5498(8) 0.5384(4) 0.2494(3) 0.0292(9) Uani 1.0 2 d .
C15 C 0.8115(7) 0.4136(4) 0.3778(3) 0.0248(8) Uani 1.0 2 d .
C16 C 0.4424(7) 0.0788(3) 0.2427(3) 0.0230(8) Uani 1.0 2 d .
C17 C 0.2468(7) 0.0915(3) 0.1509(3) 0.0242(8) Uani 1.0 2 d .
C19 C 0.7349(8) 0.6149(3) 0.3365(3) 0.0297(8) Uani 1.0 2 d .
C20 C 0.8979(8) 0.2939(3) 0.4251(3) 0.0258(8) Uani 1.0 2 d .
C21 C -0.0106(8) 0.2332(4) 0.0118(3) 0.0275(8) Uani 1.0 2 d .
H6 H 0.8325 0.1108 0.4213 0.0282 Uiso 1.0 2 calc R
H14A H 0.3461 0.5632 0.2480 0.0350 Uiso 1.0 2 calc R
H14B H 0.6230 0.5470 0.1750 0.0350 Uiso 1.0 2 calc R
H17 H 0.1646 0.0214 0.1153 0.0290 Uiso 1.0 2 calc R
H19A H 0.8630 0.6726 0.2994 0.0356 Uiso 1.0 2 calc R
H19B H 0.6095 0.6633 0.3835 0.0356 Uiso 1.0 2 calc R
H20 H 1.0391 0.2913 0.4832 0.0309 Uiso 1.0 2 calc R

loop_
_atom_site_aniso_label
_atom_site_aniso_U_11
_atom_site_aniso_U_22
_atom_site_aniso_U_33
_atom_site_aniso_U_12
_atom_site_aniso_U_13
_atom_site_aniso_U_23
F1 0.0445(11) 0.0249(11) 0.0292(10) 0.0009(10) 0.0090(9) 0.0071(9)
F2 0.0274(10) 0.0231(11) 0.0439(12) 0.0054(9) 0.0018(9) 0.0040(10)
F3 0.0360(12) 0.0609(15) 0.0208(10) 0.0036(12) 0.0027(8) 0.0046(10)
F4 0.0325(11) 0.0459(15) 0.0307(10) 0.0123(10) -0.0039(9) 0.0003(9)
F5 0.0404(13) 0.0178(11) 0.0374(11) -0.0017(9) -0.0026(9) -0.0019(9)
F22 0.0628(17) 0.0369(15) 0.0501(14) -0.0137(12) -0.0280(12) 0.0055(11)
N7 0.0319(16) 0.0212(17) 0.0216(13) 0.0006(13) -0.0019(12) 0.0021(12)
N8 0.0423(19) 0.0206(17) 0.0255(17) 0.0026(14) -0.0021(13) -0.0005(13)
N9 0.0288(16) 0.0199(16) 0.0230(14) 0.0039(13) 0.0025(12) 0.0024(12)
C6 0.030(2) 0.0193(18) 0.0212(17) 0.0030(14) -0.0004(14) 0.0046(14)
C10 0.0274(17) 0.0181(18) 0.0213(15) 0.0000(16) 0.0013(14) 0.0019(14)
C11 0.0321(19) 0.024(2) 0.0214(16) -0.0001(15) 0.0027(14) -0.0004(14)
C12 0.0270(18) 0.0233(19) 0.0209(17) -0.0009(16) 0.0022(14) 0.0034(14)
C13 0.0269(18) 0.0173(17) 0.0197(15) -0.0013(14) 0.0048(13) 0.0014(13)
C14 0.038(3) 0.023(2) 0.0261(19) 0.0011(16) -0.0029(16) 0.0027(14)
C15 0.0305(18) 0.024(2) 0.0198(15) -0.0020(16) 0.0001(14) -0.0025(15)
C16 0.0250(18) 0.0198(19) 0.0248(17) 0.0017(15) 0.0067(14) 0.0023(15)
C17 0.0276(19) 0.0209(19) 0.0243(17) -0.0017(14) 0.0036(15) -0.0031(14)
C19 0.041(3) 0.0155(18) 0.0319(19) 0.0037(16) -0.0005(16) -0.0008(14)
C20 0.0318(19) 0.024(2) 0.0212(15) 0.0024(15) -0.0002(14) -0.0004(14)
C21 0.0305(19) 0.0268(18) 0.0249(18) -0.0010(16) -0.0019(15) 0.0022(14)

loop_
_atom_type_symbol
_atom_type_description
_atom_type_scat_dispersion_real
_atom_type_scat_dispersion_imag
_atom_type_scat_source
C C 0.0181 0.0091
;
International Tables for Crystallography
(1992, Vol. C, Tables 4.2.6.8 and 6.1.1.4)
;
H H 0.0000 0.0000
;
International Tables for Crystallography
(1992, Vol. C, Table 6.1.1.4)
;
F F 0.0727 0.0534
;
International Tables for Crystallography
(1992, Vol. C, Tables 4.2.6.8 and 6.1.1.4)
;
N N 0.0311 0.0180
;
International Tables for Crystallography
(1992, Vol. C, Tables 4.2.6.8 and 6.1.1.4)
;

loop_
_geom_angle_atom_site_label_1
_geom_angle_atom_site_label_2
_geom_angle_atom_site_label_3
_geom_angle
_geom_angle_publ_flag
C10 N7 C14 126.7(3) yes
C10 N7 C15 124.0(3) yes
C14 N7 C15 108.5(3) yes
C15 N8 C19 107.0(3) yes
C10 N9 C12 116.0(3) yes
C13 C6 C20 121.3(3) yes
N7 C10 N9 116.4(3) yes
N7 C10 C13 119.0(3) yes
N9 C10 C13 124.6(3) yes
F1 C11 F2 105.9(3) yes
F1 C11 F5 106.9(3) yes
F1 C11 C16 112.6(3) yes
F2 C11 F5 106.0(3) yes
F2 C11 C16 112.1(3) yes
F5 C11 C16 112.8(3) yes
N9 C12 C17 125.6(3) yes
N9 C12 C21 113.3(3) yes
C17 C12 C21 121.1(3) yes
C6 C13 C10 117.8(3) yes
C6 C13 C16 126.3(3) yes
C10 C13 C16 115.8(3) yes
N7 C14 C19 100.9(3) yes
N7 C15 N8 115.4(3) yes
N7 C15 C20 116.4(3) yes
N8 C15 C20 128.2(3) yes
C11 C16 C13 120.0(3) yes
C11 C16 C17 119.7(3) yes
C13 C16 C17 120.3(3) yes
C12 C17 C16 117.7(3) yes
N8 C19 C14 106.8(3) yes
C6 C20 C15 121.2(3) yes
F3 C21 F4 106.5(3) yes
F3 C21 F22 106.6(3) yes
F3 C21 C12 112.2(3) yes
F4 C21 F22 106.0(3) yes
F4 C21 C12 113.1(3) yes
F22 C21 C12 112.1(3) yes
C13 C6 H6 119.331 no
C20 C6 H6 119.330 no
N7 C14 H14A 111.586 no
N7 C14 H14B 111.584 no
C19 C14 H14A 111.585 no
C19 C14 H14B 111.583 no
H14A C14 H14B 109.384 no
C12 C17 H17 121.170 no
C16 C17 H17 121.173 no
N8 C19 H19A 110.368 no
N8 C19 H19B 110.367 no
C14 C19 H19A 110.374 no
C14 C19 H19B 110.372 no
H19A C19 H19B 108.596 no
C6 C20 H20 119.414 no
C15 C20 H20 119.411 no

loop_
_geom_bond_atom_site_label_1
_geom_bond_atom_site_label_2
_geom_bond_distance
_geom_bond_publ_flag
F1 C11 1.332(4) yes
F2 C11 1.355(4) yes
F3 C21 1.330(4) yes
F4 C21 1.335(4) yes
F5 C11 1.340(4) yes
F22 C21 1.346(5) yes
N7 C10 1.355(4) yes
N7 C14 1.460(5) yes
N7 C15 1.405(4) yes
N8 C15 1.278(5) yes
N8 C19 1.479(5) yes
N9 C10 1.341(4) yes
N9 C12 1.336(4) yes
C6 C13 1.445(5) yes
C6 C20 1.337(5) yes
C10 C13 1.427(5) yes
C11 C16 1.495(5) yes
C12 C17 1.374(5) yes
C12 C21 1.499(5) yes
C13 C16 1.398(5) yes
C14 C19 1.547(5) yes
C15 C20 1.441(5) yes
C16 C17 1.396(5) yes
C6 H6 0.930 no
C14 H14A 0.970 no
C14 H14B 0.970 no
C17 H17 0.930 no
C19 H19A 0.970 no
C19 H19B 0.970 no
C20 H20 0.930 no

loop_
_geom_contact_atom_site_label_1
_geom_contact_atom_site_label_2
_geom_contact_distance
_geom_contact_publ_flag
_geom_contact_site_symmetry_2
F1 C6 3.081(4) no .
F1 C13 2.977(4) no .
F1 C17 3.427(4) no .
F2 C6 3.022(4) no .
F2 C13 2.960(4) no .
F2 C17 3.447(4) no .
F3 N9 2.950(3) no .
F3 C17 3.283(4) no .
F4 N9 2.713(4) no .
F4 C17 3.541(4) no .
F5 C17 2.705(4) no .
F22 N9 3.524(4) no .
F22 C17 2.745(4) no .
N7 C6 2.760(5) no .
N7 C12 3.497(4) no .
N8 C10 3.541(4) no .
N9 C14 2.828(5) no .
N9 C16 2.803(5) no .
C6 C11 3.006(5) no .
C10 C17 2.725(5) no .
C10 C20 2.811(5) no .
C12 C13 2.739(5) no .
C13 C15 2.836(5) no .
F1 F2 3.152(3) no 1_455
F1 N8 3.151(4) no 2_646
F1 C15 3.070(4) no 2_646
F1 C20 3.146(4) no 2_646
F2 F1 3.152(3) no 1_655
F2 F3 3.063(3) no 2_645
F2 F5 2.871(3) no 1_655
F2 C11 3.264(4) no 1_655
F2 C16 3.369(4) no 1_655
F2 C17 3.138(4) no 1_655
F2 C19 3.403(4) no 1_545
F3 F2 3.063(3) no 2_655
F3 F4 3.263(3) no 1_655
F3 F5 3.139(3) no 2_555
F3 F5 3.034(3) no 2_655
F3 F22 3.481(3) no 1_655
F3 C14 3.486(4) no 2_645
F3 C19 3.550(4) no 2_645
F4 F3 3.263(3) no 1_455
F4 F5 3.085(3) no 2_555
F4 N7 3.523(3) no 1_455
F4 N9 2.949(4) no 1_455
F4 C10 3.141(4) no 1_455
F4 C12 3.328(4) no 1_455
F4 C17 3.498(4) no 2_555
F5 F2 2.871(3) no 1_455
F5 F3 3.139(3) no 2_545
F5 F3 3.034(3) no 2_645
F5 F4 3.085(3) no 2_545
F5 F22 3.591(3) no 2_545
F5 C14 3.487(4) no 1_545
F5 C19 3.282(4) no 1_545
F5 C21 3.529(4) no 2_545
F22 F3 3.481(3) no 1_455
F22 F5 3.591(3) no 2_555
F22 C12 3.532(4) no 1_455
F22 C14 3.368(4) no 2_545
F22 C17 3.436(4) no 1_455
N7 F4 3.523(3) no 1_655
N8 F1 3.151(4) no 2_656
N8 C6 3.319(4) no 2_756
N8 C14 3.555(5) no 1_655
N9 F4 2.949(4) no 1_655
C6 N8 3.319(4) no 2_746
C10 F4 3.141(4) no 1_655
C10 C20 3.476(5) no 1_455
C11 F2 3.264(4) no 1_455
C12 F4 3.328(4) no 1_655
C12 F22 3.532(4) no 1_655
C14 F3 3.486(4) no 2_655
C14 F5 3.487(4) no 1_565
C14 F22 3.368(4) no 2_555
C14 N8 3.555(5) no 1_455
C15 F1 3.070(4) no 2_656
C16 F2 3.369(4) no 1_455
C17 F2 3.138(4) no 1_455
C17 F4 3.498(4) no 2_545
C17 F22 3.436(4) no 1_655
C19 F2 3.403(4) no 1_565
C19 F3 3.550(4) no 2_655
C19 F5 3.282(4) no 1_565
C20 F1 3.146(4) no 2_656
C20 C10 3.476(5) no 1_655
C21 F5 3.529(4) no 2_555
F1 H6 2.5874 no .
F2 H6 2.5505 no .
F3 H17 3.4291 no .
F5 H17 2.3868 no .
F22 H17 2.4515 no .
N7 H19A 3.0471 no .
N7 H19B 2.8952 no .
N7 H20 3.2618 no .
N8 H14A 3.1465 no .
N8 H14B 3.0007 no .
N8 H20 2.6952 no .
N9 H14A 2.8191 no .
N9 H14B 2.8928 no .
N9 H17 3.2366 no .
C10 H6 3.2991 no .
C10 H14A 2.8217 no .
C10 H14B 2.8194 no .
C11 H6 2.7180 no .
C11 H17 2.6653 no .
C13 H17 3.2682 no .
C13 H20 3.2649 no .
C15 H6 3.2589 no .
C15 H14A 3.0341 no .
C15 H14B 2.9113 no .
C15 H19A 2.9205 no .
C15 H19B 2.8120 no .
C16 H6 2.7487 no .
C21 H17 2.6754 no .
H6 H20 2.2498 no .
H14A H19A 2.6876 no .
H14A H19B 2.2476 no .
H14B H19A 2.2510 no .
H14B H19B 2.7898 no .
F1 H6 3.4310 no 1_455
F1 H19A 3.5638 no 1_545
F1 H19B 2.9689 no 1_545
F1 H20 3.1429 no 2_646
F1 H20 3.1211 no 2_746
F2 H17 2.8264 no 1_655
F2 H19A 2.7270 no 1_545
F2 H19B 3.2052 no 1_545
F2 H20 3.1964 no 2_746
F3 H14B 2.8007 no 2_645
F3 H17 3.1288 no 2_555
F3 H19A 2.8337 no 2_645
F4 H14B 3.0938 no 1_455
F4 H17 2.6566 no 2_555
F5 H14A 3.1545 no 1_545
F5 H14B 3.5376 no 1_545
F5 H19A 3.2704 no 1_445
F5 H19A 3.0374 no 1_545
F5 H19B 2.9526 no 1_545
F22 H14A 2.9434 no 2_545
F22 H14B 2.8901 no 2_545
F22 H14B 3.3397 no 2_645
N8 H6 2.5374 no 2_756
N8 H14A 2.8408 no 1_655
N8 H19B 3.5668 no 1_655
N8 H20 3.1579 no 2_756
C6 H19B 3.3504 no 2_646
C10 H20 3.5376 no 1_455
C11 H19A 3.3463 no 1_545
C11 H19B 3.2878 no 1_545
C13 H20 3.5771 no 1_455
C14 H19A 3.5338 no 1_455
C15 H6 3.5368 no 2_756
C15 H14A 3.3613 no 1_655
C19 H6 3.4432 no 2_756
C19 H14A 3.0910 no 1_655
C19 H20 3.0086 no 2_756
C20 H19B 3.4395 no 2_746
C21 H14B 3.5268 no 2_645
C21 H17 3.4781 no 2_555
H6 F1 3.4310 no 1_655
H6 N8 2.5374 no 2_746
H6 C15 3.5368 no 2_746
H6 C19 3.4432 no 2_746
H6 H19B 3.2116 no 2_646
H6 H19B 3.4361 no 2_746
H14A F5 3.1545 no 1_565
H14A F22 2.9434 no 2_555
H14A N8 2.8408 no 1_455
H14A C15 3.3613 no 1_455
H14A C19 3.0910 no 1_455
H14A H14B 3.3978 no 1_455
H14A H19A 2.6010 no 1_455
H14B F3 2.8007 no 2_655
H14B F4 3.0938 no 1_655
H14B F5 3.5376 no 1_565
H14B F22 2.8901 no 2_555
H14B F22 3.3397 no 2_655
H14B C21 3.5268 no 2_655
H14B H14A 3.3978 no 1_655
H17 F2 2.8264 no 1_455
H17 F3 3.1288 no 2_545
H17 F4 2.6566 no 2_545
H17 C21 3.4781 no 2_545
H19A F1 3.5638 no 1_565
H19A F2 2.7270 no 1_565
H19A F3 2.8337 no 2_655
H19A F5 3.0374 no 1_565
H19A F5 3.2704 no 1_665
H19A C11 3.3463 no 1_565
H19A C14 3.5338 no 1_655
H19A H14A 2.6010 no 1_655
H19A H19B 3.5282 no 1_655
H19A H20 2.9107 no 2_756
H19B F1 2.9689 no 1_565
H19B F2 3.2052 no 1_565
H19B F5 2.9526 no 1_565
H19B N8 3.5668 no 1_455
H19B C6 3.3504 no 2_656
H19B C11 3.2878 no 1_565
H19B C20 3.4395 no 2_756
H19B H6 3.2116 no 2_656
H19B H6 3.4361 no 2_756
H19B H19A 3.5282 no 1_455
H19B H20 2.6019 no 2_756
H20 F1 3.1429 no 2_656
H20 F1 3.1211 no 2_756
H20 F2 3.1964 no 2_756
H20 N8 3.1579 no 2_746
H20 C10 3.5376 no 1_655
H20 C13 3.5771 no 1_655
H20 C19 3.0086 no 2_746
H20 H19A 2.9107 no 2_746
H20 H19B 2.6019 no 2_746

loop_
_geom_torsion_atom_site_label_1
_geom_torsion_atom_site_label_2
_geom_torsion_atom_site_label_3
_geom_torsion_atom_site_label_4
_geom_torsion
_geom_torsion_publ_flag
C10 N7 C14 C19 -179.8(3) no
C14 N7 C10 N9 -6.7(5) no
C14 N7 C10 C13 172.7(3) no
C10 N7 C15 N8 175.2(3) no
C10 N7 C15 C20 -5.5(5) no
C15 N7 C10 N9 -175.1(3) no
C15 N7 C10 C13 4.4(5) no
C14 N7 C15 N8 5.1(4) no
C14 N7 C15 C20 -175.6(3) no
C15 N7 C14 C19 -10.0(3) no
C15 N8 C19 C14 -9.3(4) no
C19 N8 C15 N7 2.9(4) no
C19 N8 C15 C20 -176.3(3) no
C10 N9 C12 C17 2.4(5) no
C10 N9 C12 C21 -174.3(3) no
C12 N9 C10 N7 177.6(3) no
C12 N9 C10 C13 -1.8(5) no
C13 C6 C20 C15 2.8(5) no
C20 C6 C13 C10 -3.9(5) no
C20 C6 C13 C16 176.0(3) no
N7 C10 C13 C6 0.3(5) no
N7 C10 C13 C16 -179.5(3) no
N9 C10 C13 C6 179.8(3) no
N9 C10 C13 C16 -0.1(5) no
F1 C11 C16 C13 61.0(4) no
F1 C11 C16 C17 -119.7(3) no
F2 C11 C16 C13 -58.3(4) no
F2 C11 C16 C17 120.9(3) no
F5 C11 C16 C13 -177.9(3) no
F5 C11 C16 C17 1.4(4) no
N9 C12 C17 C16 -0.9(5) no
N9 C12 C21 F3 76.3(4) no
N9 C12 C21 F4 -44.1(4) no
N9 C12 C21 F22 -163.9(3) no
C17 C12 C21 F3 -100.5(4) no
C17 C12 C21 F4 139.1(3) no
C17 C12 C21 F22 19.3(5) no
C21 C12 C17 C16 175.5(3) no
C6 C13 C16 C11 1.1(5) no
C6 C13 C16 C17 -178.2(3) no
C10 C13 C16 C11 -179.1(3) no
C10 C13 C16 C17 1.6(5) no
N7 C14 C19 N8 11.5(4) no
N7 C15 C20 C6 1.7(5) no
N8 C15 C20 C6 -179.1(3) no
C11 C16 C17 C12 179.5(3) no
C13 C16 C17 C12 -1.2(5) no
